data_1517017
loop_
_publ_author_name
'Reda F.M. Elshaarawy'
'Yanhua Lan'
'Christoph Janiak'

_publ_section_title
;
 Oligonuclear homo- and mixed-valence manganese complexes based on
 thiophene- or aryl-carboxylate ligation: Synthesis, characterization and
 magnetic studies
;
_journal_name_full
;
Inorganica Chimica Acta
;
_journal_page_first 85
_journal_page_last 94
_journal_volume 401
_journal_year 2013
_chemical_formula_moiety 'C45 H33 Mn3 N3 O13 S6, O'
_chemical_formula_sum 'C45 H33 Mn3 N3 O14 S6'
_chemical_formula_weight 1196.92
_space_group_IT_number 61
_symmetry_cell_setting orthorhombic
_symmetry_space_group_name_Hall '-P 2ac 2ab'
_symmetry_space_group_name_H-M 'P b c a'
_atom_sites_solution_hydrogens geom
_atom_sites_solution_primary direct
_atom_sites_solution_secondary difmap
_cell_angle_alpha 90.00
_cell_angle_beta 90.00
_cell_angle_gamma 90.00
_cell_formula_units_Z 8
_cell_length_a 18.974(4)
_cell_length_b 22.931(5)
_cell_length_c 23.640(5)
_cell_measurement_reflns_used 6914
_cell_measurement_temperature 203(2)
_cell_measurement_theta_max 22.91
_cell_measurement_theta_min 3.00
_cell_volume 10286(4)
_computing_cell_refinement 'CrystalClear-SM Expert 2.0 r1 (Rigaku, 2009)'
_computing_data_collection 'CrystalClear-SM Expert 2.0 r1 (Rigaku, 2009)'
_computing_data_reduction 'CrystalClear-SM Expert 2.0 r1 (Rigaku, 2009)'
_computing_molecular_graphics 'DIAMOND (Crystal Impact, 2009)'
_computing_structure_refinement 'SHELXL-97 (Sheldrick, 2008)'
_computing_structure_solution 'SHELXS-97 (Sheldrick, 2008)'
_diffrn_ambient_temperature 203(2)
_diffrn_detector RX
_diffrn_measured_fraction_theta_full 0.978
_diffrn_measured_fraction_theta_max 0.978
_diffrn_measurement_device_type 'Rigaku Spider area detector'
_diffrn_measurement_method '\w scans'
_diffrn_measurement_specimen_support Loop
_diffrn_radiation_monochromator graphite
_diffrn_radiation_source 'fine-focus sealed tube'
_diffrn_radiation_type MoK\a
_diffrn_radiation_wavelength 0.71073
_diffrn_reflns_av_R_equivalents 0.1306
_diffrn_reflns_av_sigmaI/netI 0.0947
_diffrn_reflns_limit_h_max 20
_diffrn_reflns_limit_h_min -20
_diffrn_reflns_limit_k_max 25
_diffrn_reflns_limit_k_min -24
_diffrn_reflns_limit_l_max 25
_diffrn_reflns_limit_l_min -25
_diffrn_reflns_number 65041
_diffrn_reflns_theta_full 22.91
_diffrn_reflns_theta_max 22.91
_diffrn_reflns_theta_min 3.00
_exptl_absorpt_coefficient_mu 1.035
_exptl_absorpt_correction_T_max 0.8277
_exptl_absorpt_correction_T_min 0.7604
_exptl_absorpt_correction_type multi-scan
_exptl_absorpt_process_details '(<i>ABSCOR</i>; Higashi, 1995)'
_exptl_crystal_colour dark-brown
_exptl_crystal_density_diffrn 1.546
_exptl_crystal_density_method 'not measured'
_exptl_crystal_description block
_exptl_crystal_F_000 4856
_exptl_crystal_size_max 0.28
_exptl_crystal_size_mid 0.24
_exptl_crystal_size_min 0.19
_refine_diff_density_max 1.308
_refine_diff_density_min -0.799
_refine_diff_density_rms 0.130
_refine_ls_extinction_coef 0.0007(3)
_refine_ls_extinction_expression Fc^*^=kFc[1+0.001xFc^2^\l^3^/sin(2\q)]^-1/4^
_refine_ls_extinction_method SHELXL
_refine_ls_goodness_of_fit_ref 1.034
_refine_ls_hydrogen_treatment constr
_refine_ls_matrix_type full
_refine_ls_number_parameters 692
_refine_ls_number_reflns 6914
_refine_ls_number_restraints 66
_refine_ls_restrained_S_all 1.035
_refine_ls_R_factor_all 0.1718
_refine_ls_R_factor_gt 0.1016
_refine_ls_shift/su_max 0.003
_refine_ls_shift/su_mean 0.000
_refine_ls_structure_factor_coef Fsqd
_refine_ls_weighting_details 'calc w=1/[\s^2^(Fo^2^)+(0.1971P)^2^+18.8241P] where P=(Fo^2^+2Fc^2^)/3'
_refine_ls_weighting_scheme calc
_refine_ls_wR_factor_gt 0.2695
_refine_ls_wR_factor_ref 0.3233
_reflns_number_gt 3778
_reflns_number_total 6914
_reflns_threshold_expression >2sigma(I)
_cod_data_source_file ICA-2013-401-85-94-2.cif
_cod_data_source_block pbca
_cod_database_code 1517017

loop_
_symmetry_equiv_pos_as_xyz
'x, y, z'
'-x+1/2, -y, z+1/2'
'-x, y+1/2, -z+1/2'
'x+1/2, -y+1/2, -z'
'-x, -y, -z'
'x-1/2, y, -z-1/2'
'x, -y-1/2, z-1/2'
'-x-1/2, y-1/2, z'

loop_
_atom_site_label
_atom_site_type_symbol
_atom_site_fract_x
_atom_site_fract_y
_atom_site_fract_z
_atom_site_U_iso_or_equiv
_atom_site_adp_type
_atom_site_occupancy
_atom_site_symmetry_multiplicity
_atom_site_calc_flag
_atom_site_refinement_flags
_atom_site_disorder_assembly
_atom_site_disorder_group
Mn1 Mn 0.61784(9) 0.23451(7) 0.33501(7) 0.0448(6) Uani 1 1 d . A .
Mn2 Mn 0.64223(10) 0.31183(7) 0.44728(7) 0.0513(6) Uani 1 1 d . A .
Mn3 Mn 0.57679(10) 0.17471(7) 0.46392(7) 0.0539(6) Uani 1 1 d . A .
O13 O 0.6145(4) 0.2448(3) 0.4118(3) 0.0496(19) Uani 1 1 d . . .
N1 N 0.6219(5) 0.2232(4) 0.2477(4) 0.052(3) Uani 1 1 d . . .
C1 C 0.6772(9) 0.1911(7) 0.2220(7) 0.050(5) Uani 0.715(16) 1 d PU A 1
H1 H 0.7146 0.1781 0.2448 0.059 Uiso 0.715(16) 1 calc PR A 1
C2 C 0.6787(11) 0.1784(8) 0.1658(8) 0.054(5) Uani 0.715(16) 1 d PU A 1
H2 H 0.7160 0.1574 0.1495 0.065 Uiso 0.715(16) 1 calc PR A 1
C3 C 0.6185(13) 0.1994(17) 0.1318(15) 0.062(8) Uani 0.715(16) 1 d PU A 1
H3 H 0.6169 0.1922 0.0927 0.075 Uiso 0.715(16) 1 calc PR A 1
C4 C 0.5666(11) 0.2286(9) 0.1569(8) 0.076(6) Uani 0.715(16) 1 d PU A 1
H4 H 0.5282 0.2421 0.1355 0.091 Uiso 0.715(16) 1 calc PR A 1
C5 C 0.5691(9) 0.2392(7) 0.2153(6) 0.053(5) Uani 0.715(16) 1 d PU A 1
H5 H 0.5310 0.2588 0.2322 0.064 Uiso 0.715(16) 1 calc PR A 1
C1A C 0.610(3) 0.179(3) 0.2212(18) 0.077(15) Uani 0.285(16) 1 d PU A 2
H1A H 0.5880 0.1485 0.2420 0.093 Uiso 0.285(16) 1 calc PR A 2
C2A C 0.623(4) 0.166(3) 0.165(2) 0.076(14) Uani 0.285(16) 1 d PU A 2
H2A H 0.6154 0.1277 0.1521 0.092 Uiso 0.285(16) 1 calc PR A 2
C3A C 0.643(5) 0.202(4) 0.133(4) 0.063(16) Uani 0.285(16) 1 d PU A 2
H3A H 0.6570 0.1930 0.0958 0.075 Uiso 0.285(16) 1 calc PR A 2
C4A C 0.645(3) 0.269(2) 0.160(2) 0.081(14) Uani 0.285(16) 1 d PU A 2
H4A H 0.6514 0.3028 0.1374 0.097 Uiso 0.285(16) 1 calc PR A 2
C5A C 0.635(3) 0.271(2) 0.216(2) 0.080(15) Uani 0.285(16) 1 d PU A 2
H5A H 0.6381 0.3077 0.2348 0.096 Uiso 0.285(16) 1 calc PR A 2
N2 N 0.6734(7) 0.3896(4) 0.4883(4) 0.065(3) Uani 1 1 d . . .
C6 C 0.6248(9) 0.4301(5) 0.4971(5) 0.078(4) Uani 1 1 d . . .
H6 H 0.5791 0.4256 0.4824 0.094 Uiso 1 1 calc R . .
C7 C 0.6420(12) 0.4794(6) 0.5283(7) 0.103(6) Uani 1 1 d . . .
H7 H 0.6078 0.5082 0.5353 0.123 Uiso 1 1 calc R . .
C8 C 0.7102(14) 0.4860(7) 0.5491(7) 0.125(8) Uani 1 1 d . . .
H8 H 0.7220 0.5184 0.5715 0.150 Uiso 1 1 calc R . .
C9 C 0.7592(11) 0.4452(7) 0.5367(7) 0.109(6) Uani 1 1 d . . .
H9 H 0.8063 0.4497 0.5482 0.130 Uiso 1 1 calc R . .
C10 C 0.7381(9) 0.3972(5) 0.5067(6) 0.079(4) Uani 1 1 d . . .
H10 H 0.7717 0.3682 0.4989 0.095 Uiso 1 1 calc R . .
N3 N 0.5350(7) 0.1029(4) 0.5220(4) 0.067(3) Uani 1 1 d . . .
C11 C 0.4664(9) 0.0816(6) 0.5183(6) 0.083(5) Uani 1 1 d . . .
H11 H 0.4343 0.0989 0.4931 0.100 Uiso 1 1 calc R . .
C12 C 0.4453(10) 0.0355(6) 0.5513(6) 0.088(5) Uani 1 1 d . . .
H12 H 0.4000 0.0198 0.5463 0.105 Uiso 1 1 calc R . .
C13 C 0.4885(11) 0.0123(7) 0.5909(7) 0.092(5) Uani 1 1 d . . .
H13 H 0.4724 -0.0180 0.6143 0.111 Uiso 1 1 calc R . .
C14 C 0.5542(10) 0.0327(6) 0.5964(6) 0.083(4) Uani 1 1 d . . .
H14 H 0.5844 0.0169 0.6240 0.100 Uiso 1 1 calc R . .
C15 C 0.5785(8) 0.0786(5) 0.5604(6) 0.075(4) Uani 1 1 d . . .
H15 H 0.6252 0.0920 0.5635 0.090 Uiso 1 1 calc R . .
O1 O 0.5847(6) 0.3231(4) 0.3123(4) 0.092(3) Uani 1 1 d . . .
O2 O 0.5891(5) 0.3673(3) 0.3948(4) 0.070(2) Uani 1 1 d . . .
C16 C 0.5739(7) 0.3651(5) 0.3442(5) 0.060(3) Uani 1 1 d . A .
C17 C 0.5466(9) 0.4203(6) 0.3203(5) 0.084(5) Uani 1 1 d . . .
C18 C 0.5491(9) 0.4383(6) 0.2658(7) 0.092(5) Uani 1 1 d . A .
H18 H 0.5684 0.4165 0.2359 0.110 Uiso 1 1 calc R . .
C19 C 0.5178(15) 0.4966(8) 0.2597(9) 0.157(10) Uani 1 1 d . . .
H19 H 0.5083 0.5140 0.2245 0.189 Uiso 1 1 calc R A .
C20 C 0.5038(12) 0.5229(7) 0.3102(8) 0.133(8) Uani 1 1 d . A .
H20 H 0.4869 0.5611 0.3148 0.160 Uiso 1 1 calc R . .
S1 S 0.5216(2) 0.47608(14) 0.36279(17) 0.0839(12) Uani 1 1 d . A .
O4 O 0.7334(5) 0.3228(3) 0.3981(4) 0.068(2) Uani 1 1 d . . .
O3 O 0.7154(5) 0.2615(4) 0.3255(3) 0.078(3) Uani 1 1 d . . .
C21 C 0.7510(6) 0.2988(5) 0.3536(6) 0.053(3) Uani 1 1 d . A .
C22 C 0.8197(8) 0.3154(6) 0.3316(8) 0.099(5) Uani 1 1 d U . .
C23 C 0.8359(4) 0.3039(3) 0.2584(3) 0.0186(18) Uiso 1 1 d U A .
H23 H 0.8112 0.2860 0.2286 0.022 Uiso 1 1 calc R . .
S2 S 0.8751(5) 0.3526(4) 0.3722(5) 0.225(4) Uani 1 1 d U A .
C24 C 0.9117(12) 0.3372(9) 0.2647(11) 0.137(7) Uani 1 1 d U . .
H24 H 0.9397 0.3435 0.2324 0.164 Uiso 1 1 calc R A .
C25 C 0.9358(13) 0.3569(12) 0.3186(11) 0.173(10) Uani 1 1 d U A .
H25 H 0.9817 0.3712 0.3243 0.207 Uiso 1 1 calc R . .
O5 O 0.5589(5) 0.3166(4) 0.5016(4) 0.076(3) Uani 1 1 d . . .
O6 O 0.5017(4) 0.2306(3) 0.5056(3) 0.061(2) Uani 1 1 d . . .
C26 C 0.5068(7) 0.2858(6) 0.5144(5) 0.059(3) Uani 1 1 d . A .
C27 C 0.4459(8) 0.3141(5) 0.5453(5) 0.061(3) Uani 1 1 d . . .
C28 C 0.3844(7) 0.2908(6) 0.5630(6) 0.070(4) Uani 1 1 d . A .
H28 H 0.3727 0.2512 0.5586 0.085 Uiso 1 1 calc R . .
C29 C 0.3407(9) 0.3312(7) 0.5884(7) 0.084(4) Uani 1 1 d . . .
H29 H 0.2952 0.3227 0.6019 0.101 Uiso 1 1 calc R A .
C30 C 0.3708(8) 0.3840(8) 0.5916(7) 0.092(5) Uani 1 1 d . A .
H30 H 0.3494 0.4163 0.6090 0.110 Uiso 1 1 calc R . .
S3 S 0.4524(2) 0.38665(16) 0.56060(18) 0.0879(13) Uani 1 1 d . A .
O7 O 0.7078(5) 0.2732(3) 0.5046(4) 0.079(3) Uani 1 1 d . . .
O8 O 0.6632(4) 0.1862(4) 0.5236(3) 0.061(2) Uani 1 1 d . . .
C31 C 0.7114(7) 0.2227(5) 0.5265(5) 0.056(3) Uani 1 1 d . A .
C32 C 0.7754(7) 0.2065(5) 0.5559(5) 0.056(3) Uani 1 1 d . . .
C33 C 0.7926(6) 0.1453(4) 0.5799(7) 0.093(6) Uani 1 1 d . A .
H33 H 0.7635 0.1124 0.5843 0.112 Uiso 1 1 calc R . .
C34 C 0.8673(9) 0.1532(6) 0.5938(8) 0.106(6) Uani 1 1 d . . .
H34 H 0.8967 0.1206 0.5985 0.127 Uiso 1 1 calc R A .
C35 C 0.8932(7) 0.2068(5) 0.5996(6) 0.071(4) Uani 1 1 d . A .
H35 H 0.9378 0.2155 0.6147 0.085 Uiso 1 1 calc R . .
S4 S 0.8333(2) 0.25875(19) 0.5754(2) 0.0965(14) Uani 1 1 d . A .
O9 O 0.4968(6) 0.1521(4) 0.4023(4) 0.084(3) Uani 1 1 d . . .
O10 O 0.5202(4) 0.2091(4) 0.3279(3) 0.071(2) Uani 1 1 d . . .
C36 C 0.4847(7) 0.1697(5) 0.3531(5) 0.056(3) Uani 1 1 d . A .
C37 C 0.4257(8) 0.1427(8) 0.3224(6) 0.091(5) Uani 1 1 d . . .
C38 C 0.3754(6) 0.1012(5) 0.3505(5) 0.045(4) Uani 1 1 d . A .
H38 H 0.3735 0.0907 0.3889 0.054 Uiso 1 1 calc R . .
S5 S 0.4154(4) 0.1506(6) 0.2539(3) 0.268(7) Uani 1 1 d . A .
C39 C 0.3358(15) 0.0836(9) 0.3104(14) 0.200(16) Uani 1 1 d . . .
H39 H 0.3009 0.0554 0.3173 0.240 Uiso 1 1 calc R A .
C40 C 0.3458(10) 0.1086(17) 0.2508(11) 0.249(19) Uani 1 1 d . A .
H40 H 0.3176 0.1013 0.2189 0.299 Uiso 1 1 calc R . .
O11 O 0.6437(6) 0.1104(3) 0.4240(4) 0.089(3) Uani 1 1 d . . .
O12 O 0.6510(4) 0.1467(3) 0.3370(3) 0.059(2) Uani 1 1 d . . .
C41 C 0.6604(6) 0.1078(5) 0.3735(5) 0.049(3) Uani 1 1 d . A .
C42 C 0.6936(6) 0.0524(5) 0.3542(5) 0.052(3) Uani 1 1 d . . .
C43 C 0.7395(19) 0.0024(15) 0.394(2) 0.12(2) Uani 1 1 d . A 5
H43 H 0.7499 0.0013 0.4328 0.149 Uiso 1 1 calc R A 5
S6A S 0.6833(4) 0.0291(3) 0.2881(3) 0.095(3) Uani 0.606(12) 1 d P A 5
S6B S 0.7205(18) 0.0091(11) 0.3955(14) 0.118(11) Uani 0.394(12) 1 d P A 6
C44 C 0.7574(12) -0.0386(8) 0.3475(14) 0.153(14) Uani 1 1 d . . .
H44 H 0.7825 -0.0731 0.3547 0.183 Uiso 1 1 calc R A 5
C45 C 0.7371(18) -0.0252(10) 0.2962(11) 0.207(17) Uani 1 1 d . A .
H45 H 0.7534 -0.0465 0.2649 0.249 Uiso 1 1 calc R B 5
O14 O 0.7080(9) 0.0719(14) 0.6649(6) 0.293(15) Uani 1 1 d . . .

loop_
_atom_site_aniso_label
_atom_site_aniso_U_11
_atom_site_aniso_U_22
_atom_site_aniso_U_33
_atom_site_aniso_U_23
_atom_site_aniso_U_13
_atom_site_aniso_U_12
Mn1 0.0602(12) 0.0417(10) 0.0326(10) -0.0005(7) 0.0007(8) -0.0015(8)
Mn2 0.0808(14) 0.0384(10) 0.0346(10) -0.0010(7) -0.0006(9) -0.0066(9)
Mn3 0.0843(14) 0.0418(10) 0.0356(10) -0.0013(7) 0.0048(9) -0.0068(9)
O13 0.075(5) 0.040(4) 0.034(4) -0.003(3) 0.002(4) 0.000(4)
N1 0.059(7) 0.055(6) 0.044(6) 0.002(5) 0.000(5) -0.006(5)
C1 0.035(10) 0.071(11) 0.043(10) 0.010(8) 0.012(7) -0.004(8)
C2 0.049(12) 0.075(11) 0.038(10) -0.001(9) 0.018(9) -0.009(9)
C3 0.046(14) 0.110(17) 0.031(12) 0.011(13) -0.004(11) 0.012(13)
C4 0.085(15) 0.098(14) 0.045(11) 0.009(10) -0.013(10) 0.020(11)
C5 0.068(12) 0.067(11) 0.025(8) -0.006(7) -0.010(8) 0.011(9)
C1A 0.09(4) 0.12(3) 0.03(2) 0.00(2) 0.03(2) 0.03(3)
C2A 0.09(3) 0.10(3) 0.04(2) -0.04(2) 0.03(2) 0.02(3)
C3A 0.09(4) 0.08(3) 0.02(3) -0.05(2) 0.01(3) 0.00(3)
C4A 0.10(3) 0.08(3) 0.06(2) 0.00(2) 0.00(2) 0.02(2)
C5A 0.09(3) 0.10(3) 0.06(3) 0.01(3) 0.04(2) 0.01(3)
N2 0.106(9) 0.049(6) 0.041(6) 0.002(5) -0.009(6) -0.004(7)
C6 0.134(14) 0.042(7) 0.058(9) -0.010(6) -0.004(9) -0.009(8)
C7 0.20(2) 0.050(8) 0.063(10) -0.007(7) -0.023(11) 0.007(10)
C8 0.24(3) 0.048(10) 0.083(12) -0.006(8) -0.074(15) -0.019(13)
C9 0.176(19) 0.049(9) 0.101(13) 0.016(9) -0.060(12) -0.008(11)
C10 0.111(13) 0.043(7) 0.083(10) 0.009(7) -0.045(10) -0.011(8)
N3 0.109(10) 0.051(6) 0.042(6) 0.000(5) 0.005(6) 0.009(7)
C11 0.105(13) 0.071(9) 0.074(10) -0.001(8) -0.008(9) -0.038(9)
C12 0.123(14) 0.082(10) 0.058(9) 0.003(8) -0.001(9) -0.036(10)
C13 0.133(16) 0.071(10) 0.073(11) 0.003(8) -0.001(11) -0.027(10)
C14 0.115(14) 0.064(9) 0.070(10) 0.020(8) 0.014(9) 0.002(9)
C15 0.096(11) 0.050(8) 0.080(10) 0.001(7) 0.012(9) -0.002(7)
O1 0.173(10) 0.066(6) 0.037(5) -0.005(4) -0.016(6) 0.053(6)
O2 0.098(7) 0.043(4) 0.068(6) -0.005(4) -0.018(5) 0.016(4)
C16 0.081(9) 0.057(8) 0.042(8) 0.000(6) 0.015(7) 0.003(7)
C17 0.149(15) 0.062(8) 0.039(8) 0.017(6) 0.008(8) 0.025(9)
C18 0.115(13) 0.052(8) 0.108(13) 0.000(8) -0.004(10) 0.006(8)
C19 0.29(3) 0.093(13) 0.085(14) -0.002(11) -0.033(17) 0.051(17)
C20 0.23(2) 0.083(12) 0.087(13) -0.003(10) -0.012(14) 0.065(14)
S1 0.115(3) 0.054(2) 0.082(3) -0.0024(18) 0.007(2) 0.019(2)
O4 0.075(6) 0.063(5) 0.064(6) -0.021(5) 0.006(5) -0.016(5)
O3 0.082(6) 0.105(7) 0.048(5) -0.018(5) 0.010(5) -0.044(6)
C21 0.056(8) 0.046(7) 0.057(8) 0.018(6) 0.000(7) -0.003(6)
C22 0.086(11) 0.069(9) 0.144(15) -0.012(9) -0.003(10) -0.047(8)
S2 0.181(8) 0.182(7) 0.311(13) 0.017(8) 0.013(8) -0.039(6)
C24 0.144(16) 0.126(14) 0.141(17) -0.005(13) 0.038(14) -0.018(13)
C25 0.126(17) 0.23(2) 0.16(2) -0.045(19) 0.073(16) -0.054(16)
O5 0.104(8) 0.054(5) 0.070(6) -0.018(4) 0.027(6) -0.017(5)
O6 0.075(6) 0.050(5) 0.056(5) 0.005(4) 0.009(4) 0.006(4)
C26 0.089(11) 0.060(8) 0.028(7) -0.003(6) 0.003(6) 0.018(8)
C27 0.094(11) 0.054(7) 0.035(7) 0.000(6) -0.008(7) 0.008(7)
C28 0.069(10) 0.074(9) 0.068(9) -0.006(8) 0.007(8) 0.010(8)
C29 0.090(12) 0.074(10) 0.088(11) 0.007(9) -0.003(9) 0.018(9)
C30 0.087(12) 0.105(13) 0.084(11) -0.008(10) 0.014(9) 0.041(10)
S3 0.114(3) 0.068(2) 0.082(3) -0.016(2) 0.016(2) 0.009(2)
O7 0.126(8) 0.043(5) 0.068(6) -0.003(4) -0.037(6) 0.004(5)
O8 0.065(6) 0.060(5) 0.056(5) 0.016(4) -0.004(4) 0.000(5)
C31 0.086(10) 0.042(7) 0.039(7) 0.000(5) -0.011(7) 0.007(7)
C32 0.069(9) 0.040(6) 0.059(8) -0.004(6) 0.016(7) -0.007(6)
C33 0.029(7) 0.030(6) 0.220(18) -0.065(8) -0.079(9) 0.018(5)
C34 0.106(14) 0.052(9) 0.160(17) -0.013(10) 0.010(12) 0.017(9)
C35 0.063(9) 0.055(8) 0.095(11) 0.002(7) 0.009(8) -0.004(7)
S4 0.099(3) 0.088(3) 0.103(3) -0.004(2) -0.022(3) -0.010(2)
O9 0.139(9) 0.065(5) 0.046(6) 0.006(4) -0.016(5) -0.043(6)
O10 0.055(6) 0.109(7) 0.050(5) 0.008(5) 0.006(4) -0.010(5)
C36 0.074(9) 0.056(7) 0.038(7) 0.001(6) -0.002(7) 0.012(7)
C37 0.070(10) 0.141(14) 0.061(10) 0.004(9) -0.023(8) 0.014(10)
C38 0.033(7) 0.050(7) 0.052(7) 0.025(6) -0.037(6) -0.036(5)
S5 0.170(7) 0.53(2) 0.110(5) 0.058(8) -0.031(5) -0.159(10)
C39 0.20(3) 0.088(15) 0.31(4) 0.08(2) 0.18(3) 0.031(16)
C40 0.064(14) 0.52(6) 0.16(2) -0.03(3) -0.058(14) -0.13(2)
O11 0.169(10) 0.044(5) 0.052(6) 0.002(4) 0.035(6) 0.017(5)
O12 0.082(6) 0.059(5) 0.037(4) 0.002(4) 0.004(4) 0.026(4)
C41 0.057(8) 0.046(7) 0.045(8) -0.012(6) -0.010(6) 0.002(6)
C42 0.047(7) 0.043(7) 0.064(8) 0.007(6) -0.003(6) 0.005(6)
C43 0.052(18) 0.08(2) 0.24(4) 0.13(3) -0.07(2) -0.008(14)
S6A 0.147(7) 0.064(4) 0.073(5) 0.005(3) 0.041(4) 0.021(4)
S6B 0.10(2) 0.059(10) 0.19(3) 0.005(13) 0.004(15) 0.029(9)
C44 0.15(2) 0.047(10) 0.26(3) 0.035(15) 0.13(2) 0.038(10)
C45 0.37(4) 0.113(17) 0.14(2) 0.044(15) 0.17(3) 0.11(2)
O14 0.130(13) 0.64(5) 0.107(12) 0.17(2) 0.009(9) -0.05(2)

loop_
_atom_type_symbol
_atom_type_description
_atom_type_scat_dispersion_real
_atom_type_scat_dispersion_imag
_atom_type_scat_source
C C 0.0033 0.0016 'International Tables Vol C Tables 4.2.6.8 and 6.1.1.4'
H H 0.0000 0.0000 'International Tables Vol C Tables 4.2.6.8 and 6.1.1.4'
N N 0.0061 0.0033 'International Tables Vol C Tables 4.2.6.8 and 6.1.1.4'
O O 0.0106 0.0060 'International Tables Vol C Tables 4.2.6.8 and 6.1.1.4'
S S 0.1246 0.1234 'International Tables Vol C Tables 4.2.6.8 and 6.1.1.4'
Mn Mn 0.3368 0.7283 'International Tables Vol C Tables 4.2.6.8 and 6.1.1.4'

loop_
_geom_angle_atom_site_label_1
_geom_angle_atom_site_label_2
_geom_angle_atom_site_label_3
_geom_angle
O13 Mn1 O10 95.3(3)
O13 Mn1 O3 96.0(3)
O10 Mn1 O3 168.4(4)
O13 Mn1 N1 179.7(4)
O10 Mn1 N1 84.9(4)
O3 Mn1 N1 83.8(3)
O13 Mn1 O12 96.4(3)
O10 Mn1 O12 90.0(4)
O3 Mn1 O12 91.3(4)
N1 Mn1 O12 83.8(3)
O13 Mn1 O1 96.5(3)
O10 Mn1 O1 89.1(4)
O3 Mn1 O1 87.1(4)
N1 Mn1 O1 83.3(4)
O12 Mn1 O1 167.1(3)
O13 Mn1 Mn2 28.2(2)
O10 Mn1 Mn2 111.9(3)
O3 Mn1 Mn2 77.6(2)
N1 Mn1 Mn2 151.6(3)
O12 Mn1 Mn2 117.6(2)
O1 Mn1 Mn2 74.5(2)
O13 Mn2 O5 96.4(3)
O13 Mn2 O2 95.9(3)
O5 Mn2 O2 88.0(4)
O13 Mn2 O7 96.6(3)
O5 Mn2 O7 94.5(4)
O2 Mn2 O7 166.9(3)
O13 Mn2 O4 94.8(3)
O5 Mn2 O4 168.8(3)
O2 Mn2 O4 89.8(4)
O7 Mn2 O4 85.2(4)
O13 Mn2 N2 179.5(4)
O5 Mn2 N2 83.3(4)
O2 Mn2 N2 83.8(4)
O7 Mn2 N2 83.7(4)
O4 Mn2 N2 85.6(4)
O13 Mn2 Mn1 28.2(2)
O5 Mn2 Mn1 115.9(3)
O2 Mn2 Mn1 76.8(2)
O7 Mn2 Mn1 113.3(2)
O4 Mn2 Mn1 74.2(2)
N2 Mn2 Mn1 151.8(3)
O13 Mn3 O6 92.2(3)
O13 Mn3 O11 93.7(3)
O6 Mn3 O11 173.3(3)
O13 Mn3 O9 91.5(3)
O6 Mn3 O9 89.2(4)
O11 Mn3 O9 87.4(4)
O13 Mn3 O8 91.7(3)
O6 Mn3 O8 97.4(3)
O11 Mn3 O8 85.6(4)
O9 Mn3 O8 172.5(4)
O13 Mn3 N3 177.6(3)
O6 Mn3 N3 85.7(3)
O11 Mn3 N3 88.5(3)
O9 Mn3 N3 89.3(4)
O8 Mn3 N3 87.7(4)
Mn2 O13 Mn1 123.6(4)
Mn2 O13 Mn3 117.5(4)
Mn1 O13 Mn3 118.9(3)
C1A N1 C5 78(3)
C1A N1 C5A 116(3)
C5 N1 C5A 66(2)
C1A N1 C1 59(2)
C5 N1 C1 117.4(13)
C5A N1 C1 93(2)
C1A N1 Mn1 127(2)
C5 N1 Mn1 121.0(9)
C5A N1 Mn1 116(2)
C1 N1 Mn1 121.1(9)
C2 C1 N1 123.0(16)
C2 C1 H1 118.5
N1 C1 H1 118.5
C1 C2 C3 116(2)
C1 C2 H2 121.8
C3 C2 H2 121.8
C4 C3 C2 120(3)
C4 C3 H3 120.2
C2 C3 H3 120.2
C3 C4 C5 120(2)
C3 C4 H4 120.0
C5 C4 H4 120.0
N1 C5 C4 123.5(16)
N1 C5 H5 118.3
C4 C5 H5 118.3
N1 C1A C2A 129(5)
N1 C1A H1A 115.4
C2A C1A H1A 115.4
C3A C2A C1A 122(6)
C3A C2A H2A 119.0
C1A C2A H2A 119.0
C2A C3A C4A 114(6)
C2A C3A H3A 123.0
C4A C3A H3A 123.0
C5A C4A C3A 114(6)
C5A C4A H4A 123.1
C3A C4A H4A 123.1
C4A C5A N1 122(5)
C4A C5A H5A 118.8
N1 C5A H5A 118.8
C10 N2 C6 120.2(11)
C10 N2 Mn2 121.7(9)
C6 N2 Mn2 118.1(10)
N2 C6 C7 119.5(16)
N2 C6 H6 120.3
C7 C6 H6 120.3
C6 C7 C8 119.6(17)
C6 C7 H7 120.2
C8 C7 H7 120.2
C9 C8 C7 119.3(15)
C9 C8 H8 120.4
C7 C8 H8 120.4
C8 C9 C10 117.8(18)
C8 C9 H9 121.1
C10 C9 H9 121.1
N2 C10 C9 123.5(15)
N2 C10 H10 118.2
C9 C10 H10 118.2
C15 N3 C11 118.0(12)
C15 N3 Mn3 119.3(10)
C11 N3 Mn3 122.6(9)
C12 C11 N3 120.4(15)
C12 C11 H11 119.8
N3 C11 H11 119.8
C13 C12 C11 121.3(17)
C13 C12 H12 119.4
C11 C12 H12 119.4
C14 C13 C12 119.7(16)
C14 C13 H13 120.1
C12 C13 H13 120.1
C13 C14 C15 119.9(16)
C13 C14 H14 120.0
C15 C14 H14 120.0
N3 C15 C14 120.5(15)
N3 C15 H15 119.7
C14 C15 H15 119.7
C16 O1 Mn1 128.1(8)
C16 O2 Mn2 132.9(8)
O2 C16 O1 125.7(12)
O2 C16 C17 114.8(11)
O1 C16 C17 119.3(12)
C18 C17 C16 127.8(13)
C18 C17 S1 110.0(10)
C16 C17 S1 121.2(10)
C17 C18 C19 111.0(15)
C17 C18 H18 124.5
C19 C18 H18 124.5
C20 C19 C18 113.1(16)
C20 C19 H19 123.4
C18 C19 H19 123.4
C19 C20 S1 109.2(13)
C19 C20 H20 125.4
S1 C20 H20 125.4
C20 S1 C17 95.8(8)
C21 O4 Mn2 130.0(8)
C21 O3 Mn1 130.7(8)
O4 C21 O3 126.7(11)
O4 C21 C22 115.6(12)
O3 C21 C22 117.7(13)
C21 C22 S2 119.7(14)
C21 C22 C23 117.7(11)
S2 C22 C23 122.0(10)
C24 C23 C22 89.7(10)
C24 C23 H23 135.2
C22 C23 H23 135.1
C22 S2 C25 91.6(13)
C25 C24 C23 120.7(18)
C25 C24 H24 119.7
C23 C24 H24 119.7
C24 C25 S2 115.3(19)
C24 C25 H25 122.4
S2 C25 H25 122.4
C26 O5 Mn2 137.2(8)
C26 O6 Mn3 127.5(8)
O5 C26 O6 125.1(11)
O5 C26 C27 118.5(11)
O6 C26 C27 116.3(12)
C28 C27 C26 129.8(12)
C28 C27 S3 112.5(10)
C26 C27 S3 117.7(11)
C27 C28 C29 112.9(14)
C27 C28 H28 123.5
C29 C28 H28 123.5
C30 C29 C28 111.9(15)
C30 C29 H29 124.1
C28 C29 H29 124.1
C29 C30 S3 113.2(12)
C29 C30 H30 123.4
S3 C30 H30 123.4
C27 S3 C30 89.4(8)
C31 O7 Mn2 134.2(9)
C31 O8 Mn3 132.2(7)
O8 C31 O7 123.6(12)
O8 C31 C32 118.2(10)
O7 C31 C32 118.2(12)
C31 C32 C33 125.8(10)
C31 C32 S4 119.7(9)
C33 C32 S4 113.9(9)
C34 C33 C32 100.0(11)
C34 C33 H33 130.0
C32 C33 H33 130.0
C35 C34 C33 119.7(13)
C35 C34 H34 120.2
C33 C34 H34 120.2
C34 C35 S4 110.8(12)
C34 C35 H35 124.6
S4 C35 H35 124.6
C32 S4 C35 91.7(6)
C36 O9 Mn3 132.5(9)
C36 O10 Mn1 132.4(9)
O9 C36 O10 124.5(12)
O9 C36 C37 117.5(12)
O10 C36 C37 118.0(12)
C36 C37 C38 122.1(12)
C36 C37 S5 122.1(12)
C38 C37 S5 115.5(11)
C39 C38 C37 104.2(14)
C39 C38 H38 127.9
C37 C38 H38 127.9
C40 S5 C37 94.4(12)
C38 C39 C40 119(2)
C38 C39 H39 120.3
C40 C39 H39 120.3
C39 C40 S5 106.2(17)
C39 C40 H40 126.9
S5 C40 H40 126.9
C41 O11 Mn3 127.2(8)
C41 O12 Mn1 137.4(7)
O11 C41 O12 126.4(10)
O11 C41 C42 116.4(11)
O12 C41 C42 117.2(10)
S6B C42 C41 121.0(15)
S6B C42 S6A 116.3(13)
C41 C42 S6A 120.8(9)
S6B C42 C43 11(3)
C41 C42 C43 128.1(19)
S6A C42 C43 111.0(18)
C44 C43 C42 98(2)
C44 C43 H43 131.2
C42 C43 H43 131.2
C45 S6A C42 93.5(11)
C42 S6B C44 98(2)
C45 C44 C43 118(2)
C45 C44 S6B 109.9(18)
C43 C44 S6B 11(2)
C45 C44 H44 121.0
C43 C44 H44 121.0
S6B C44 H44 128.4
C44 C45 S6A 118.4(17)
C44 C45 H45 120.8
S6A C45 H45 120.8

loop_
_geom_bond_atom_site_label_1
_geom_bond_atom_site_label_2
_geom_bond_distance
Mn1 O13 1.832(7)
Mn1 O10 1.949(9)
Mn1 O3 1.965(9)
Mn1 N1 2.083(10)
Mn1 O12 2.109(8)
Mn1 O1 2.193(8)
Mn1 Mn2 3.225(2)
Mn2 O13 1.827(7)
Mn2 O5 2.040(9)
Mn2 O2 2.042(8)
Mn2 O7 2.042(8)
Mn2 O4 2.099(9)
Mn2 N2 2.113(10)
Mn3 O13 2.149(7)
Mn3 O6 2.155(8)
Mn3 O11 2.162(9)
Mn3 O9 2.166(9)
Mn3 O8 2.180(9)
Mn3 N3 2.285(10)
N1 C1A 1.22(6)
N1 C5 1.313(17)
N1 C5A 1.36(5)
N1 C1 1.418(19)
C1 C2 1.36(2)
C1 H1 0.9400
C2 C3 1.48(4)
C2 H2 0.9400
C3 C4 1.33(3)
C3 H3 0.9400
C4 C5 1.40(2)
C4 H4 0.9400
C5 H5 0.9400
C1A C2A 1.38(6)
C1A H1A 0.9400
C2A C3A 1.18(12)
C2A H2A 0.9400
C3A C4A 1.68(9)
C3A H3A 0.9400
C4A C5A 1.35(6)
C4A H4A 0.9400
C5A H5A 0.9400
N2 C10 1.316(16)
N2 C6 1.326(16)
C6 C7 1.388(18)
C6 H6 0.9400
C7 C8 1.39(2)
C7 H7 0.9400
C8 C9 1.35(3)
C8 H8 0.9400
C9 C10 1.369(19)
C9 H9 0.9400
C10 H10 0.9400
N3 C15 1.347(17)
N3 C11 1.394(17)
C11 C12 1.373(18)
C11 H11 0.9400
C12 C13 1.35(2)
C12 H12 0.9400
C13 C14 1.34(2)
C13 H13 0.9400
C14 C15 1.431(18)
C14 H14 0.9400
C15 H15 0.9400
O1 C16 1.241(14)
O2 C16 1.232(14)
C16 C17 1.479(17)
C17 C18 1.354(19)
C17 S1 1.695(14)
C18 C19 1.47(2)
C18 H18 0.9400
C19 C20 1.36(2)
C19 H19 0.9400
C20 S1 1.676(17)
C20 H20 0.9400
O4 C21 1.234(14)
O3 C21 1.276(14)
C21 C22 1.454(19)
C22 S2 1.661(17)
C22 C23 1.78(2)
C23 C24 1.64(2)
C23 H23 0.9400
S2 C25 1.71(2)
C24 C25 1.43(3)
C24 H24 0.9400
C25 H25 0.9400
O5 C26 1.252(15)
O6 C26 1.287(14)
C26 C27 1.512(17)
C27 C28 1.350(17)
C27 S3 1.707(12)
C28 C29 1.382(19)
C28 H28 0.9400
C29 C30 1.34(2)
C29 H29 0.9400
C30 S3 1.714(16)
C30 H30 0.9400
O7 C31 1.271(13)
O8 C31 1.239(14)
C31 C32 1.449(17)
C32 C33 1.549(16)
C32 S4 1.690(12)
C33 C34 1.465(19)
C33 H33 0.9400
C34 C35 1.332(18)
C34 H34 0.9400
C35 S4 1.743(14)
C35 H35 0.9400
O9 C36 1.253(13)
O10 C36 1.274(14)
C36 C37 1.471(19)
C37 C38 1.50(2)
C37 S5 1.640(15)
C38 C39 1.28(4)
C38 H38 0.9400
S5 C40 1.64(2)
C39 C40 1.53(3)
C39 H39 0.9400
C40 H40 0.9400
O11 C41 1.237(13)
O12 C41 1.254(13)
C41 C42 1.490(15)
C42 S6B 1.48(3)
C42 S6A 1.665(14)
C42 C43 1.72(3)
C43 C44 1.48(5)
C43 H43 0.9400
S6A C45 1.62(3)
S6B C44 1.73(4)
C44 C45 1.31(4)
C44 H44 0.9400
C45 H45 0.9400
